data_7035606
loop_
_publ_author_name
'Koch, Felix'
'Schubert, Hartmut'
'Sirsch, Peter'
'Berkefeld, Andreas'

_publ_section_title
;
 Binuclear complexes of Ni(i) from 4-terphenyldithiophenol.
;
_journal_issue 29
_journal_name_full 'Dalton transactions (Cambridge, England : 2003)'
_journal_page_first 13315
_journal_page_last 13324
_journal_paper_doi 10.1039/c5dt01178g
_journal_volume 44
_journal_year 2015
_chemical_formula_sum 'C55 H78 Ni2 P2 S2'
_chemical_formula_weight 982.65
_chemical_name_common Mes2tBu2S2Ni2(PMe3)2
_chemical_properties_physical 'Air-sensitive, Moisture-sensitive, Heat-sensitive, Oxygen-sensitive, Photo-sensitive'
_space_group_crystal_system monoclinic
_space_group_IT_number 14
_space_group_name_Hall '-P 2yn'
_space_group_name_H-M_alt 'P 1 21/n 1'
_symmetry_space_group_name_Hall '-P 2yn'
_symmetry_space_group_name_H-M 'P 1 21/n 1'
_atom_sites_solution_hydrogens geom
_atom_sites_solution_primary direct
_atom_sites_solution_secondary difmap
_audit_update_record
;
2015-01-08 deposited with the CCDC.
2015-06-18 downloaded from the CCDC.
;
_cell_angle_alpha 90
_cell_angle_beta 107.723(3)
_cell_angle_gamma 90
_cell_formula_units_Z 4
_cell_length_a 15.8803(8)
_cell_length_b 20.1160(10)
_cell_length_c 17.6539(9)
_cell_measurement_reflns_used 9723
_cell_measurement_temperature 100.(2)
_cell_measurement_theta_max 29.9502
_cell_measurement_theta_min 2.6931
_cell_volume 5371.9(5)
_computing_cell_refinement 'APEX2 v2011.8-0 (Bruker AXS)'
_computing_data_collection 'Bruker APEX2'
_computing_data_reduction 'SAINT V7.68A (Bruker AXS, 2009)'
_computing_structure_refinement 'SHELXL-97 (Sheldrick, 2008)'
_computing_structure_solution 'SHELXL-2013 v2014/3 (Sheldrick, 2008)'
_diffrn_ambient_temperature 100.(2)
_diffrn_detector_area_resol_mean 8.3333
_diffrn_measured_fraction_theta_full 0.986
_diffrn_measured_fraction_theta_max 0.986
_diffrn_measurement_device_type 'Bruker APEX-II CCD'
_diffrn_measurement_method '\f and \w scans'
_diffrn_radiation_monochromator graphite
_diffrn_radiation_type MoK\a
_diffrn_radiation_wavelength 0.71073
_diffrn_reflns_av_R_equivalents 0.0321
_diffrn_reflns_av_sigmaI/netI 0.0433
_diffrn_reflns_limit_h_max 22
_diffrn_reflns_limit_h_min -22
_diffrn_reflns_limit_k_max 28
_diffrn_reflns_limit_k_min -27
_diffrn_reflns_limit_l_max 23
_diffrn_reflns_limit_l_min -24
_diffrn_reflns_number 75839
_diffrn_reflns_theta_full 30.10
_diffrn_reflns_theta_max 30.10
_diffrn_reflns_theta_min 1.51
_diffrn_source_type 'fine-focus sealed tube'
_exptl_absorpt_coefficient_mu 0.872
_exptl_absorpt_correction_T_max 0.88
_exptl_absorpt_correction_T_min 0.73
_exptl_absorpt_correction_type multi-scan
_exptl_absorpt_process_details 'SADABS V2008/1 (Bruker AXS)'
_exptl_crystal_colour 'translucent dark brown'
_exptl_crystal_density_diffrn 1.215
_exptl_crystal_density_method 'not measured'
_exptl_crystal_description plate
_exptl_crystal_F_000 2104
_exptl_crystal_size_max 0.400
_exptl_crystal_size_mid 0.380
_exptl_crystal_size_min 0.150
_refine_diff_density_max 2.171
_refine_diff_density_min -0.847
_refine_ls_extinction_method none
_refine_ls_goodness_of_fit_ref 1.039
_refine_ls_hydrogen_treatment mixed
_refine_ls_matrix_type full
_refine_ls_number_parameters 571
_refine_ls_number_reflns 15591
_refine_ls_number_restraints 29
_refine_ls_restrained_S_all 1.096
_refine_ls_R_factor_all 0.0738
_refine_ls_R_factor_gt 0.0525
_refine_ls_shift/su_max 0.002
_refine_ls_shift/su_mean 0.000
_refine_ls_structure_factor_coef Fsqd
_refine_ls_weighting_details 'calc w=1/[\s^2^(Fo^2^)+(0.0475P)^2^+15.3949P] where P=(Fo^2^+2Fc^2^)/3'
_refine_ls_weighting_scheme calc
_refine_ls_wR_factor_gt 0.1303
_refine_ls_wR_factor_ref 0.1389
_reflns_number_gt 12031
_reflns_number_total 15591
_reflns_threshold_expression >2sigma(I)
_cod_data_source_file c5dt01178g2.cif
_cod_data_source_block I
_cod_depositor_comments 'Adding full bibliography for 7035604--7035608.cif.'
_cod_database_code 7035606

loop_
_space_group_symop_operation_xyz
'x, y, z'
'-x+1/2, y+1/2, -z+1/2'
'-x, -y, -z'
'x-1/2, -y-1/2, z-1/2'

loop_
_atom_site_type_symbol
_atom_site_label
_atom_site_fract_x
_atom_site_fract_y
_atom_site_fract_z
_atom_site_U_iso_or_equiv
_atom_site_adp_type
_atom_site_calc_flag
_atom_site_refinement_flags
_atom_site_occupancy
Ni Ni2 0.08157(2) 0.426801(18) 0.72272(2) 0.01459(9) Uani d . 1
Ni Ni1 -0.08253(2) 0.40492(18) 0.72564(2) 0.01345(8) Uani d . 1
S S1 -0.15583(4) 0.31299(4) 0.68277(4) 0.01568(14) Uani d . 1
S S2 0.11166(5) 0.52293(4) 0.67671(4) 0.01736(14) Uani d . 1
P P1 -0.16739(5) 0.47496(4) 0.64229(5) 0.01866(16) Uani d . 1
P P2 0.07756(6) 0.36208(4) 0.62348(5) 0.02280(17) Uani d . 1
C C1 -0.11458(18) 0.26260(14) 0.76892(16) 0.0146(5) Uani d . 1
C C2 -0.04378(17) 0.28602(14) 0.83148(16) 0.0134(5) Uani d . 1
C C3 -0.00614(18) 0.24782(14) 0.89945(16) 0.0160(5) Uani d . 1
H H3 0.0423 0.2651 0.9407 0.019 Uiso calc R 1
C C4 -0.03856(18) 0.18473(14) 0.90779(16) 0.0157(5) Uani d . 1
C C5 -0.11069(19) 0.16248(14) 0.84529(17) 0.0164(5) Uani d . 1
H H5 -0.1346 0.1199 0.8498 0.02 Uiso calc R 1
C C6 -0.14930(18) 0.19959(14) 0.77658(16) 0.0148(5) Uani d . 1
C C7 -0.00712(17) 0.35265(14) 0.82201(15) 0.0138(5) Uani d . 1
C C8 -0.04421(17) 0.41181(14) 0.84031(16) 0.0142(5) Uani d . 1
H H8 -0.0937 0.4127 0.862 0.017 Uiso d R 1
C C9 -0.01072(18) 0.47134(14) 0.81851(15) 0.0143(5) Uani d . 1
H H9 -0.0394 0.5133 0.8202 0.017 Uiso d R 1
C C10 0.08478(18) 0.47429(14) 0.82448(16) 0.0149(5) Uani d . 1
C C11 0.13311(18) 0.41473(15) 0.83805(16) 0.0165(5) Uani d . 1
H H11 0.1955 0.4142 0.8572 0.02 Uiso d R 1
C C12 0.08249(18) 0.35608(15) 0.81393(17) 0.0168(5) Uani d . 1
H H12 0.1132 0.3168 0.8125 0.02 Uiso d R 1
C C13 0.13036(18) 0.53969(14) 0.83432(16) 0.0151(5) Uani d . 1
C C14 0.14430(18) 0.56870(14) 0.76717(16) 0.0151(5) Uani d . 1
C C15 0.18469(18) 0.63136(14) 0.77545(17) 0.0154(5) Uani d . 1
C C16 0.21424(19) 0.66032(15) 0.85072(17) 0.0186(6) Uani d . 1
H H16 0.2424 0.7025 0.8558 0.022 Uiso calc R 1
C C17 0.20453(19) 0.63045(16) 0.91922(17) 0.0186(6) Uani d . 1
C C18 0.15994(19) 0.56993(15) 0.90870(17) 0.0182(6) Uani d . 1
H H18 0.1495 0.5488 0.9531 0.022 Uiso calc R 1
C C19 0.19478(19) 0.66929(14) 0.70583(17) 0.0166(5) Uani d . 1
C C20 0.27217(19) 0.66438(15) 0.68363(18) 0.0192(6) Uani d . 1
C C21 0.2811(2) 0.70322(16) 0.62092(18) 0.0222(6) Uani d . 1
H H21 0.3335 0.6997 0.6059 0.027 Uiso calc R 1
C C22 0.2151(2) 0.74682(16) 0.58006(18) 0.0227(6) Uani d . 1
C C23 0.1383(2) 0.75067(17) 0.60239(19) 0.0237(6) Uani d . 1
H H23 0.0924 0.78 0.5746 0.028 Uiso calc R 1
C C24 0.1273(2) 0.71243(16) 0.66462(19) 0.0215(6) Uani d . 1
C C25 0.3452(2) 0.61704(19) 0.7261(2) 0.0291(7) Uani d . 1
H H25A 0.3246 0.5711 0.7146 0.044 Uiso calc R 1
H H25B 0.3615 0.6249 0.7836 0.044 Uiso calc R 1
H H25C 0.3968 0.6244 0.7078 0.044 Uiso calc R 1
C C26 0.2264(3) 0.78915(18) 0.51280(19) 0.0302(8) Uani d . 1
H H26A 0.2856 0.809 0.5289 0.045 Uiso calc R 1
H H26B 0.1819 0.8245 0.5004 0.045 Uiso calc R 1
H H26C 0.2191 0.7614 0.4656 0.045 Uiso calc R 1
C C27 0.0434(2) 0.7177(2) 0.6871(2) 0.0331(8) Uani d . 1
H H27A 0.0039 0.7502 0.6524 0.05 Uiso calc R 1
H H27B 0.0575 0.7322 0.7425 0.05 Uiso calc R 1
H H27C 0.0142 0.6743 0.6809 0.05 Uiso calc R 1
C C28 0.2391(2) 0.66426(17) 1.00046(19) 0.0242(7) Uani d . 1
C C29 0.2309(4) 0.6194(3) 1.0673(2) 0.0668(18) Uani d U 1
H H29A 0.1688 0.6067 1.0573 0.1 Uiso calc R 1
H H29B 0.2518 0.6432 1.118 0.1 Uiso calc R 1
H H29C 0.2667 0.5793 1.0695 0.1 Uiso calc R 1
C C30 -0.22345(18) 0.16896(14) 0.71265(16) 0.0153(5) Uani d . 1
C C31 -0.31111(18) 0.18563(15) 0.70484(16) 0.0170(5) Uani d . 1
C C32 -0.37918(19) 0.15391(16) 0.64701(17) 0.0192(6) Uani d . 1
H H32 -0.4388 0.1652 0.6417 0.023 Uiso calc R 1
C C33 -0.3617(2) 0.10616(16) 0.59693(17) 0.0197(6) Uani d . 1
C C34 -0.2743(2) 0.08988(15) 0.60554(17) 0.0204(6) Uani d . 1
H H34 -0.2616 0.0571 0.5718 0.024 Uiso calc R 1
C C35 -0.20477(19) 0.12076(15) 0.66276(17) 0.0182(6) Uani d . 1
C C36 -0.3325(2) 0.23821(18) 0.7572(2) 0.0264(7) Uani d . 1
H H36A -0.3117 0.2236 0.8128 0.04 Uiso calc R 1
H H36B -0.3966 0.2452 0.7413 0.04 Uiso calc R 1
H H36C -0.3031 0.2799 0.7515 0.04 Uiso calc R 1
C C37 -0.4350(2) 0.07358(19) 0.53270(19) 0.0291(7) Uani d . 1
H H37A -0.4281 0.0838 0.4806 0.044 Uiso calc R 1
H H37B -0.4922 0.0904 0.5349 0.044 Uiso calc R 1
H H37C -0.4325 0.0253 0.5408 0.044 Uiso calc R 1
C C38 -0.1101(2) 0.10314(19) 0.6688(2) 0.0301(7) Uani d . 1
H H38A -0.0776 0.1437 0.6649 0.045 Uiso calc R 1
H H38B -0.1097 0.0729 0.6254 0.045 Uiso calc R 1
H H38C -0.082 0.0814 0.72 0.045 Uiso calc R 1
C C39 0.0017(2) 0.13913(15) 0.97935(17) 0.0192(6) Uani d . 1
C C40 0.0416(2) 0.07784(17) 0.9506(2) 0.0270(7) Uani d . 1
H H40A -0.0046 0.0549 0.9091 0.04 Uiso calc R 1
H H40B 0.0661 0.0476 0.9954 0.04 Uiso calc R 1
H H40C 0.0887 0.0921 0.929 0.04 Uiso calc R 1
C C41 0.0755(2) 0.17393(17) 1.04433(19) 0.0271(7) Uani d . 1
H H41A 0.1226 0.1876 1.0225 0.041 Uiso calc R 1
H H41B 0.0995 0.1432 1.0888 0.041 Uiso calc R 1
H H41C 0.0513 0.2132 1.0632 0.041 Uiso calc R 1
C C42 -0.0692(2) 0.11544(17) 1.01622(19) 0.0257(7) Uani d . 1
H H42A -0.0937 0.1538 1.0365 0.039 Uiso calc R 1
H H42B -0.0426 0.0847 1.06 0.039 Uiso calc R 1
H H42C -0.1166 0.0927 0.9756 0.039 Uiso calc R 1
C C43 0.3364(2) 0.6827(2) 1.0182(2) 0.0312(8) Uani d U 1
H H43A 0.3575 0.704 1.0705 0.047 Uiso calc R 1
H H43B 0.3431 0.7136 0.9774 0.047 Uiso calc R 1
H H43C 0.3711 0.6425 1.0179 0.047 Uiso calc R 1
C C44 0.1856(3) 0.7286(3) 0.9982(3) 0.0527(13) Uani d U 1
H H44A 0.1235 0.7174 0.9905 0.079 Uiso calc R 1
H H44B 0.1899 0.7568 0.9543 0.079 Uiso calc R 1
H H44C 0.2093 0.7526 1.0486 0.079 Uiso calc R 1
C C45 -0.2113(2) 0.4533(2) 0.5374(2) 0.0323(8) Uani d . 1
H H45A -0.232 0.4071 0.5324 0.048 Uiso calc R 1
H H45B -0.1647 0.4582 0.512 0.048 Uiso calc R 1
H H45C -0.2607 0.4829 0.5115 0.048 Uiso calc R 1
C C46 -0.1327(2) 0.56106(17) 0.6397(2) 0.0314(8) Uani d . 1
H H46A -0.0777 0.5624 0.6255 0.047 Uiso calc R 1
H H46B -0.123 0.5813 0.6922 0.047 Uiso calc R 1
H H46C -0.1788 0.5857 0.6 0.047 Uiso calc R 1
C C47 -0.2671(2) 0.48311(19) 0.6723(2) 0.0306(7) Uani d . 1
H H47A -0.3116 0.5084 0.632 0.046 Uiso calc R 1
H H47B -0.2528 0.5065 0.7234 0.046 Uiso calc R 1
H H47C -0.2903 0.4388 0.6778 0.046 Uiso calc R 1
C C48 0.0566(3) 0.27426(17) 0.6339(3) 0.0355(9) Uani d . 1
H H48A 0.0005 0.2689 0.6455 0.053 Uiso calc R 1
H H48B 0.1046 0.2554 0.6774 0.053 Uiso calc R 1
H H48C 0.0535 0.2511 0.5842 0.053 Uiso calc R 1
C C49 0.1842(3) 0.3634(2) 0.6054(3) 0.0509(12) Uani d . 1
H H49A 0.1815 0.3358 0.559 0.076 Uiso calc R 1
H H49B 0.2296 0.346 0.6521 0.076 Uiso calc R 1
H H49C 0.1989 0.4092 0.5953 0.076 Uiso calc R 1
C C50 0.0006(4) 0.3814(2) 0.5265(2) 0.0531(12) Uani d . 1
H H50A 0.015 0.3545 0.4858 0.08 Uiso calc R 1
H H50B 0.0051 0.4286 0.5149 0.08 Uiso calc R 1
H H50C -0.0597 0.3713 0.5266 0.08 Uiso calc R 1
C C100 0.0592(5) 0.9174(4) 0.7456(5) 0.096(3) Uani d DU 1
H H10A 0.0903 0.8742 0.7511 0.115 Uiso calc R 1
H H10B 0.0927 0.9474 0.7887 0.115 Uiso calc R 1
C C101 -0.0306(4) 0.9088(4) 0.7475(4) 0.0804(19) Uani d DU 1
H H10C -0.0607 0.9519 0.7399 0.121 Uiso calc R 1
H H10D -0.0299 0.8902 0.799 0.121 Uiso calc R 1
H H10E -0.0622 0.8784 0.7049 0.121 Uiso calc R 1
C C102 0.0479(3) 0.9490(3) 0.6616(3) 0.0681(15) Uani d DU 1
H H10F 0.0029 0.9235 0.6207 0.082 Uiso calc R 1
H H10G 0.0262 0.9952 0.661 0.082 Uiso calc R 1
C C103 0.1326(4) 0.9493(3) 0.6412(4) 0.0714(15) Uani d DU 1
H H10H 0.1783 0.9726 0.6838 0.086 Uiso calc R 1
H H10I 0.1525 0.9029 0.6392 0.086 Uiso calc R 1
C C104 0.1247(3) 0.9822(3) 0.5636(3) 0.0689(17) Uani d DU 1
H H10J 0.0861 0.9557 0.5203 0.103 Uiso calc R 1
H H10K 0.1834 0.9857 0.5564 0.103 Uiso calc R 1
H H10L 0.0995 1.0267 0.5631 0.103 Uiso calc R 1

loop_
_atom_site_aniso_label
_atom_site_aniso_U_11
_atom_site_aniso_U_22
_atom_site_aniso_U_33
_atom_site_aniso_U_12
_atom_site_aniso_U_13
_atom_site_aniso_U_23
Ni2 0.01856(16) 0.00975(17) 0.01625(17) -0.00254(13) 0.00647(13) -0.00153(13)
Ni1 0.01521(16) 0.00893(17) 0.01389(16) -0.00157(13) 0.00095(12) 0.00137(13)
S1 0.0190(3) 0.0109(3) 0.0137(3) -0.0026(3) -0.0002(2) 0.0012(2)
S2 0.0250(3) 0.0130(3) 0.0145(3) -0.0045(3) 0.0068(3) -0.0012(2)
P1 0.0188(3) 0.0126(4) 0.0205(4) -0.0003(3) -0.0002(3) 0.0029(3)
P2 0.0308(4) 0.0157(4) 0.0269(4) -0.0040(3) 0.0163(3) -0.0068(3)
C1 0.0172(12) 0.0104(13) 0.0152(12) -0.0011(10) 0.0034(10) 0.0011(10)
C2 0.0137(11) 0.0099(13) 0.0159(12) -0.0025(10) 0.0033(9) 0.0007(10)
C3 0.0169(12) 0.0125(13) 0.0162(12) -0.0023(10) 0.0015(10) -0.0005(10)
C4 0.0183(12) 0.0120(13) 0.0152(12) 0.0003(10) 0.0026(10) 0.0024(10)
C5 0.0206(13) 0.0093(13) 0.0184(13) -0.0034(10) 0.0044(10) -0.0010(10)
C6 0.0171(12) 0.0117(13) 0.0140(12) -0.0008(10) 0.0022(9) -0.0013(10)
C7 0.0148(11) 0.0120(13) 0.0117(11) -0.0014(10) -0.0004(9) 0.0011(10)
C8 0.0129(11) 0.0133(13) 0.0145(12) -0.0036(10) 0.0014(9) 0.0001(10)
C9 0.0174(12) 0.0115(13) 0.0125(12) -0.0004(10) 0.0025(9) -0.0008(10)
C10 0.0184(12) 0.0133(13) 0.0127(12) -0.0049(10) 0.0043(9) -0.0004(10)
C11 0.0148(11) 0.0179(15) 0.0158(12) -0.0038(10) 0.0033(10) 0.0014(10)
C12 0.0176(12) 0.0119(13) 0.0202(13) 0.0007(10) 0.0048(10) 0.0034(10)
C13 0.0159(11) 0.0118(13) 0.0185(13) -0.0045(10) 0.0063(10) -0.0008(10)
C14 0.0180(12) 0.0111(13) 0.0160(12) -0.0010(10) 0.0050(10) -0.0008(10)
C15 0.0165(12) 0.0108(13) 0.0206(13) -0.0025(10) 0.0084(10) 0.0009(10)
C16 0.0220(13) 0.0132(14) 0.0220(14) -0.0050(11) 0.0088(11) -0.0029(11)
C17 0.0194(12) 0.0200(15) 0.0185(13) -0.0070(11) 0.0089(10) -0.0062(11)
C18 0.0215(13) 0.0179(15) 0.0161(13) -0.0063(11) 0.0068(10) -0.0016(11)
C19 0.0217(13) 0.0116(13) 0.0173(13) -0.0046(11) 0.0072(10) -0.0019(10)
C20 0.0222(13) 0.0134(14) 0.0228(14) -0.0023(11) 0.0082(11) -0.0007(11)
C21 0.0261(14) 0.0216(16) 0.0221(14) -0.0066(12) 0.0121(12) -0.0019(12)
C22 0.0351(16) 0.0156(15) 0.0166(13) -0.0091(13) 0.0067(12) -0.0013(11)
C23 0.0270(15) 0.0181(16) 0.0231(15) -0.0017(12) 0.0032(12) 0.0033(12)
C24 0.0210(13) 0.0198(16) 0.0247(15) -0.0014(12) 0.0085(11) 0.0020(12)
C25 0.0271(15) 0.0288(19) 0.0357(18) 0.0057(14) 0.0162(14) 0.0063(15)
C26 0.047(2) 0.0247(18) 0.0192(15) -0.0094(15) 0.0096(14) 0.0030(13)
C27 0.0239(15) 0.033(2) 0.044(2) 0.0062(14) 0.0141(14) 0.0117(16)
C28 0.0263(14) 0.0266(17) 0.0216(14) -0.0127(13) 0.0101(12) -0.0100(12)
C29 0.108(4) 0.074(4) 0.0226(19) -0.072(3) 0.027(2) -0.019(2)
C30 0.0175(12) 0.0107(13) 0.0159(12) -0.0043(10) 0.0023(10) 0.0003(10)
C31 0.0194(12) 0.0154(14) 0.0156(12) -0.0033(11) 0.0042(10) 0.0006(10)
C32 0.0170(12) 0.0217(16) 0.0176(13) -0.0050(11) 0.0034(10) 0.0014(11)
C33 0.0252(14) 0.0178(15) 0.0141(12) -0.0086(12) 0.0028(10) 0.0005(11)
C34 0.0304(15) 0.0123(14) 0.0175(13) -0.0041(12) 0.0058(11) -0.0027(11)
C35 0.0216(13) 0.0131(14) 0.0185(13) -0.0005(11) 0.0041(10) 0.0010(11)
C36 0.0250(15) 0.0265(18) 0.0274(16) -0.0040(13) 0.0075(12) -0.0114(13)
C37 0.0323(16) 0.034(2) 0.0176(14) -0.0161(15) 0.0025(12) -0.0059(13)
C38 0.0251(15) 0.0300(19) 0.0330(18) 0.0043(14) 0.0058(13) -0.0083(15)
C39 0.0247(14) 0.0118(14) 0.0180(13) -0.0004(11) 0.0017(11) 0.0041(11)
C40 0.0321(16) 0.0175(16) 0.0285(16) 0.0047(13) 0.0049(13) 0.0031(13)
C41 0.0333(16) 0.0188(16) 0.0208(15) -0.0043(13) -0.0042(12) 0.0061(12)
C42 0.0314(16) 0.0214(16) 0.0233(15) -0.0012(13) 0.0070(12) 0.0078(12)
C43 0.0283(16) 0.039(2) 0.0242(16) -0.0119(15) 0.0046(13) -0.0026(14)
C44 0.039(2) 0.064(3) 0.051(3) 0.006(2) 0.0069(18) -0.038(2)
C45 0.0355(18) 0.033(2) 0.0221(16) 0.0013(15) -0.0010(13) 0.0030(14)
C46 0.0320(17) 0.0153(16) 0.0396(19) -0.0035(13) 0.0001(14) 0.0089(14)
C47 0.0239(15) 0.0268(19) 0.0409(19) 0.0072(14) 0.0096(14) 0.0003(15)
C48 0.051(2) 0.0155(17) 0.052(2) -0.0051(15) 0.0336(19) -0.0100(15)
C49 0.057(3) 0.036(2) 0.080(3) -0.016(2) 0.051(3) -0.025(2)
C50 0.086(4) 0.043(3) 0.0256(19) 0.008(2) 0.009(2) -0.0118(18)
C100 0.090(4) 0.098(6) 0.119(6) 0.026(4) 0.060(4) 0.058(5)
C101 0.089(4) 0.087(5) 0.057(3) -0.028(4) 0.010(3) 0.006(3)
C102 0.048(3) 0.078(4) 0.073(3) 0.008(3) 0.010(2) -0.015(3)
C103 0.061(3) 0.067(4) 0.085(4) -0.004(3) 0.022(3) -0.013(3)
C104 0.035(2) 0.102(5) 0.067(3) 0.003(3) 0.013(2) 0.021(3)

loop_
_atom_type_symbol
_atom_type_description
_atom_type_scat_dispersion_real
_atom_type_scat_dispersion_imag
_atom_type_scat_source
C C 0.0033 0.0016 'International Tables Vol C Tables 4.2.6.8 and 6.1.1.4'
P P 0.1023 0.0942 'International Tables Vol C Tables 4.2.6.8 and 6.1.1.4'
S S 0.1246 0.1234 'International Tables Vol C Tables 4.2.6.8 and 6.1.1.4'
Ni Ni 0.3393 1.1124 'International Tables Vol C Tables 4.2.6.8 and 6.1.1.4'
H H 0.0000 0.0000 'International Tables Vol C Tables 4.2.6.8 and 6.1.1.4'

loop_
_geom_angle_atom_site_label_1
_geom_angle_atom_site_label_2
_geom_angle_atom_site_label_3
_geom_angle
C11 Ni2 C10 41.20(12)
C11 Ni2 C12 40.06(11)
C10 Ni2 C12 69.75(11)
C11 Ni2 P2 131.58(9)
C10 Ni2 P2 171.28(9)
C12 Ni2 P2 101.54(9)
C11 Ni2 S2 114.93(9)
C10 Ni2 S2 87.90(8)
C12 Ni2 S2 154.84(8)
P2 Ni2 S2 100.68(3)
C11 Ni2 Ni1 93.50(8)
C10 Ni2 Ni1 79.67(8)
C12 Ni2 Ni1 70.03(8)
P2 Ni2 Ni1 97.37(3)
S2 Ni2 Ni1 118.41(3)
C8 Ni1 C7 41.31(11)
C8 Ni1 C9 39.93(11)
C7 Ni1 C9 69.25(11)
C8 Ni1 P1 126.36(9)
C7 Ni1 P1 167.66(8)
C9 Ni1 P1 100.84(8)
C8 Ni1 S1 112.73(8)
C7 Ni1 S1 88.19(8)
C9 Ni1 S1 152.67(8)
P1 Ni1 S1 99.08(3)
C8 Ni1 Ni2 90.60(8)
C7 Ni1 Ni2 76.84(8)
C9 Ni1 Ni2 67.48(7)
P1 Ni1 Ni2 106.73(3)
S1 Ni1 Ni2 123.59(3)
C1 S1 Ni1 99.61(9)
C14 S2 Ni2 99.19(10)
C45 P1 C46 103.13(18)
C45 P1 C47 102.70(18)
C46 P1 C47 102.57(18)
C45 P1 Ni1 119.84(13)
C46 P1 Ni1 120.09(11)
C47 P1 Ni1 105.93(12)
C49 P2 C50 103.1(3)
C49 P2 C48 104.0(2)
C50 P2 C48 102.2(2)
C49 P2 Ni2 109.47(15)
C50 P2 Ni2 118.62(15)
C48 P2 Ni2 117.62(13)
C2 C1 C6 118.2(2)
C2 C1 S1 118.8(2)
C6 C1 S1 122.9(2)
C1 C2 C3 121.7(3)
C1 C2 C7 117.6(2)
C3 C2 C7 120.8(2)
C4 C3 C2 121.1(2)
C4 C3 H3 119.5
C2 C3 H3 119.5
C3 C4 C5 116.6(3)
C3 C4 C39 123.8(2)
C5 C4 C39 119.6(3)
C6 C5 C4 123.4(3)
C6 C5 H5 118.3
C4 C5 H5 118.3
C5 C6 C1 119.0(2)
C5 C6 C30 118.2(3)
C1 C6 C30 122.8(2)
C8 C7 C12 117.8(2)
C8 C7 C2 121.9(2)
C12 C7 C2 118.3(2)
C8 C7 Ni1 64.98(15)
C12 C7 Ni1 103.48(18)
C2 C7 Ni1 113.90(17)
C7 C8 C9 115.9(3)
C7 C8 Ni1 73.71(16)
C9 C8 Ni1 78.45(16)
C7 C8 H8 123.3
C9 C8 H8 120.6
Ni1 C8 H8 112.2
C8 C9 C10 118.4(2)
C8 C9 Ni1 61.61(15)
C10 C9 Ni1 111.74(18)
C8 C9 H9 121.0
C10 C9 H9 116.3
Ni1 C9 H9 114.9
C11 C10 C13 120.9(2)
C11 C10 C9 118.1(2)
C13 C10 C9 119.5(2)
C11 C10 Ni2 67.22(16)
C13 C10 Ni2 113.70(19)
C9 C10 Ni2 99.72(17)
C10 C11 C12 115.4(2)
C10 C11 Ni2 71.57(16)
C12 C11 Ni2 76.84(16)
C10 C11 H11 122.0
C12 C11 H11 122.4
Ni2 C11 H11 115.6
C11 C12 C7 119.0(3)
C11 C12 Ni2 63.09(15)
C7 C12 Ni2 108.51(18)
C11 C12 H12 117.4
C7 C12 H12 119.4
Ni2 C12 H12 115.2
C18 C13 C14 121.5(3)
C18 C13 C10 120.6(3)
C14 C13 C10 117.9(2)
C13 C14 C15 118.2(3)
C13 C14 S2 117.9(2)
C15 C14 S2 123.9(2)
C16 C15 C14 119.1(3)
C16 C15 C19 118.7(3)
C14 C15 C19 122.2(3)
C15 C16 C17 123.4(3)
C15 C16 H16 118.3
C17 C16 H16 118.3
C18 C17 C16 116.4(3)
C18 C17 C28 122.5(3)
C16 C17 C28 121.1(3)
C17 C18 C13 121.3(3)
C17 C18 H18 119.3
C13 C18 H18 119.3
C24 C19 C20 119.8(3)
C24 C19 C15 119.1(3)
C20 C19 C15 121.0(3)
C21 C20 C19 119.4(3)
C21 C20 C25 119.9(3)
C19 C20 C25 120.7(3)
C22 C21 C20 121.6(3)
C22 C21 H21 119.2
C20 C21 H21 119.2
C21 C22 C23 118.4(3)
C21 C22 C26 120.8(3)
C23 C22 C26 120.9(3)
C22 C23 C24 121.5(3)
C22 C23 H23 119.2
C24 C23 H23 119.2
C23 C24 C19 119.4(3)
C23 C24 C27 120.1(3)
C19 C24 C27 120.4(3)
C20 C25 H25A 109.5
C20 C25 H25B 109.5
H25A C25 H25B 109.5
C20 C25 H25C 109.5
H25A C25 H25C 109.5
H25B C25 H25C 109.5
C22 C26 H26A 109.5
C22 C26 H26B 109.5
H26A C26 H26B 109.5
C22 C26 H26C 109.5
H26A C26 H26C 109.5
H26B C26 H26C 109.5
C24 C27 H27A 109.5
C24 C27 H27B 109.5
H27A C27 H27B 109.5
C24 C27 H27C 109.5
H27A C27 H27C 109.5
H27B C27 H27C 109.5
C29 C28 C43 107.8(3)
C29 C28 C17 111.8(3)
C43 C28 C17 110.7(3)
C29 C28 C44 109.9(4)
C43 C28 C44 108.5(3)
C17 C28 C44 108.1(3)
C28 C29 H29A 109.5
C28 C29 H29B 109.5
H29A C29 H29B 109.5
C28 C29 H29C 109.5
H29A C29 H29C 109.5
H29B C29 H29C 109.5
C31 C30 C35 119.9(3)
C31 C30 C6 120.5(3)
C35 C30 C6 119.4(2)
C32 C31 C30 119.3(3)
C32 C31 C36 120.0(3)
C30 C31 C36 120.7(3)
C33 C32 C31 121.4(3)
C33 C32 H32 119.3
C31 C32 H32 119.3
C34 C33 C32 118.7(3)
C34 C33 C37 119.9(3)
C32 C33 C37 121.4(3)
C33 C34 C35 121.2(3)
C33 C34 H34 119.4
C35 C34 H34 119.4
C34 C35 C30 119.4(3)
C34 C35 C38 119.7(3)
C30 C35 C38 120.8(3)
C31 C36 H36A 109.5
C31 C36 H36B 109.5
H36A C36 H36B 109.5
C31 C36 H36C 109.5
H36A C36 H36C 109.5
H36B C36 H36C 109.5
C33 C37 H37A 109.5
C33 C37 H37B 109.5
H37A C37 H37B 109.5
C33 C37 H37C 109.5
H37A C37 H37C 109.5
H37B C37 H37C 109.5
C35 C38 H38A 109.5
C35 C38 H38B 109.5
H38A C38 H38B 109.5
C35 C38 H38C 109.5
H38A C38 H38C 109.5
H38B C38 H38C 109.5
C4 C39 C41 112.0(2)
C4 C39 C42 111.0(2)
C41 C39 C42 108.4(3)
C4 C39 C40 108.5(2)
C41 C39 C40 108.3(3)
C42 C39 C40 108.6(3)
C39 C40 H40A 109.5
C39 C40 H40B 109.5
H40A C40 H40B 109.5
C39 C40 H40C 109.5
H40A C40 H40C 109.5
H40B C40 H40C 109.5
C39 C41 H41A 109.5
C39 C41 H41B 109.5
H41A C41 H41B 109.5
C39 C41 H41C 109.5
H41A C41 H41C 109.5
H41B C41 H41C 109.5
C39 C42 H42A 109.5
C39 C42 H42B 109.5
H42A C42 H42B 109.5
C39 C42 H42C 109.5
H42A C42 H42C 109.5
H42B C42 H42C 109.5
C28 C43 H43A 109.5
C28 C43 H43B 109.5
H43A C43 H43B 109.5
C28 C43 H43C 109.5
H43A C43 H43C 109.5
H43B C43 H43C 109.5
C28 C44 H44A 109.5
C28 C44 H44B 109.5
H44A C44 H44B 109.5
C28 C44 H44C 109.5
H44A C44 H44C 109.5
H44B C44 H44C 109.5
P1 C45 H45A 109.5
P1 C45 H45B 109.5
H45A C45 H45B 109.5
P1 C45 H45C 109.5
H45A C45 H45C 109.5
H45B C45 H45C 109.5
P1 C46 H46A 109.5
P1 C46 H46B 109.5
H46A C46 H46B 109.5
P1 C46 H46C 109.5
H46A C46 H46C 109.5
H46B C46 H46C 109.5
P1 C47 H47A 109.5
P1 C47 H47B 109.5
H47A C47 H47B 109.5
P1 C47 H47C 109.5
H47A C47 H47C 109.5
H47B C47 H47C 109.5
P2 C48 H48A 109.5
P2 C48 H48B 109.5
H48A C48 H48B 109.5
P2 C48 H48C 109.5
H48A C48 H48C 109.5
H48B C48 H48C 109.5
P2 C49 H49A 109.5
P2 C49 H49B 109.5
H49A C49 H49B 109.5
P2 C49 H49C 109.5
H49A C49 H49C 109.5
H49B C49 H49C 109.5
P2 C50 H50A 109.5
P2 C50 H50B 109.5
H50A C50 H50B 109.5
P2 C50 H50C 109.5
H50A C50 H50C 109.5
H50B C50 H50C 109.5
C101 C100 C102 103.8(5)
C101 C100 H10A 111.0
C102 C100 H10A 111.0
C101 C100 H10B 111.0
C102 C100 H10B 111.0
H10A C100 H10B 109.0
C100 C101 H10C 109.5
C100 C101 H10D 109.5
H10C C101 H10D 109.5
C100 C101 H10E 109.5
H10C C101 H10E 109.5
H10D C101 H10E 109.5
C103 C102 C100 112.1(5)
C103 C102 H10F 109.2
C100 C102 H10F 109.2
C103 C102 H10G 109.2
C100 C102 H10G 109.2
H10F C102 H10G 107.9
C104 C103 C102 113.2(5)
C104 C103 H10H 108.9
C102 C103 H10H 108.9
C104 C103 H10I 108.9
C102 C103 H10I 108.9
H10H C103 H10I 107.8
C103 C104 H10J 109.5
C103 C104 H10K 109.5
H10J C104 H10K 109.5
C103 C104 H10L 109.5
H10J C104 H10L 109.5
H10K C104 H10L 109.5

loop_
_geom_bond_atom_site_label_1
_geom_bond_atom_site_label_2
_geom_bond_distance
Ni2 C11 1.965(3)
Ni2 C10 2.022(3)
Ni2 C12 2.145(3)
Ni2 P2 2.1680(9)
Ni2 S2 2.2053(8)
Ni2 Ni1 2.6588(5)
Ni1 C8 1.933(3)
Ni1 C7 2.048(3)
Ni1 C9 2.153(3)
Ni1 P1 2.1815(8)
Ni1 S1 2.1934(8)
S1 C1 1.778(3)
S2 C14 1.778(3)
P1 C45 1.821(3)
P1 C46 1.822(3)
P1 C47 1.823(3)
P2 C49 1.816(4)
P2 C50 1.816(4)
P2 C48 1.817(4)
C1 C2 1.396(4)
C1 C6 1.405(4)
C2 C3 1.397(4)
C2 C7 1.491(4)
C3 C4 1.394(4)
C3 H3 0.95
C4 C5 1.400(4)
C4 C39 1.535(4)
C5 C6 1.397(4)
C5 H5 0.95
C6 C30 1.494(4)
C7 C8 1.408(4)
C7 C12 1.474(4)
C8 C9 1.411(4)
C8 H8 0.9737
C9 C10 1.489(4)
C9 H9 0.9639
C10 C11 1.404(4)
C10 C13 1.486(4)
C11 C12 1.418(4)
C11 H11 0.9448
C12 H12 0.9325
C13 C18 1.393(4)
C13 C14 1.398(4)
C14 C15 1.402(4)
C15 C16 1.395(4)
C15 C19 1.496(4)
C16 C17 1.400(4)
C16 H16 0.95
C17 C18 1.392(4)
C17 C28 1.530(4)
C18 H18 0.95
C19 C24 1.399(4)
C19 C20 1.402(4)
C20 C21 1.397(4)
C20 C25 1.512(4)
C21 C22 1.388(5)
C21 H21 0.95
C22 C23 1.394(5)
C22 C26 1.516(4)
C23 C24 1.395(4)
C23 H23 0.95
C24 C27 1.505(4)
C25 H25A 0.98
C25 H25B 0.98
C25 H25C 0.98
C26 H26A 0.98
C26 H26B 0.98
C26 H26C 0.98
C27 H27A 0.98
C27 H27B 0.98
C27 H27C 0.98
C28 C29 1.523(5)
C28 C43 1.525(4)
C28 C44 1.543(6)
C29 H29A 0.98
C29 H29B 0.98
C29 H29C 0.98
C30 C31 1.397(4)
C30 C35 1.401(4)
C31 C32 1.395(4)
C31 C36 1.510(4)
C32 C33 1.390(4)
C32 H32 0.95
C33 C34 1.388(4)
C33 C37 1.506(4)
C34 C35 1.395(4)
C34 H34 0.95
C35 C38 1.516(4)
C36 H36A 0.98
C36 H36B 0.98
C36 H36C 0.98
C37 H37A 0.98
C37 H37B 0.98
C37 H37C 0.98
C38 H38A 0.98
C38 H38B 0.98
C38 H38C 0.98
C39 C41 1.536(4)
C39 C42 1.538(4)
C39 C40 1.541(5)
C40 H40A 0.98
C40 H40B 0.98
C40 H40C 0.98
C41 H41A 0.98
C41 H41B 0.98
C41 H41C 0.98
C42 H42A 0.98
C42 H42B 0.98
C42 H42C 0.98
C43 H43A 0.98
C43 H43B 0.98
C43 H43C 0.98
C44 H44A 0.98
C44 H44B 0.98
C44 H44C 0.98
C45 H45A 0.98
C45 H45B 0.98
C45 H45C 0.98
C46 H46A 0.98
C46 H46B 0.98
C46 H46C 0.98
C47 H47A 0.98
C47 H47B 0.98
C47 H47C 0.98
C48 H48A 0.98
C48 H48B 0.98
C48 H48C 0.98
C49 H49A 0.98
C49 H49B 0.98
C49 H49C 0.98
C50 H50A 0.98
C50 H50B 0.98
C50 H50C 0.98
C100 C101 1.447(8)
C100 C102 1.573(9)
C100 H10A 0.99
C100 H10B 0.99
C101 H10C 0.98
C101 H10D 0.98
C101 H10E 0.98
C102 C103 1.495(7)
C102 H10F 0.99
C102 H10G 0.99
C103 C104 1.491(8)
C103 H10H 0.99
C103 H10I 0.99
C104 H10J 0.98
C104 H10K 0.98
C104 H10L 0.98

loop_
_geom_torsion_atom_site_label_1
_geom_torsion_atom_site_label_2
_geom_torsion_atom_site_label_3
_geom_torsion_atom_site_label_4
_geom_torsion
C11 Ni2 Ni1 C8 12.08(12)
C10 Ni2 Ni1 C8 -26.91(12)
C12 Ni2 Ni1 C8 45.14(12)
P2 Ni2 Ni1 C8 144.79(9)
S2 Ni2 Ni1 C8 -108.80(9)
C11 Ni2 Ni1 C7 -27.22(12)
C10 Ni2 Ni1 C7 -66.20(12)
C12 Ni2 Ni1 C7 5.85(12)
P2 Ni2 Ni1 C7 105.50(9)
S2 Ni2 Ni1 C7 -148.09(8)
C11 Ni2 Ni1 C9 45.51(12)
C10 Ni2 Ni1 C9 6.53(11)
C12 Ni2 Ni1 C9 78.58(12)
P2 Ni2 Ni1 C9 178.23(8)
S2 Ni2 Ni1 C9 -75.36(8)
C11 Ni2 Ni1 P1 140.56(9)
C10 Ni2 Ni1 P1 101.58(9)
C12 Ni2 Ni1 P1 173.63(9)
P2 Ni2 Ni1 P1 -86.72(4)
S2 Ni2 Ni1 P1 19.68(4)
C11 Ni2 Ni1 S1 -106.02(9)
C10 Ni2 Ni1 S1 -145.00(9)
C12 Ni2 Ni1 S1 -72.95(9)
P2 Ni2 Ni1 S1 26.70(4)
S2 Ni2 Ni1 S1 133.11(3)
C8 Ni1 S1 C1 -23.23(13)
C7 Ni1 S1 C1 10.87(12)
C9 Ni1 S1 C1 -22.7(2)
P1 Ni1 S1 C1 -159.12(10)
Ni2 Ni1 S1 C1 83.75(10)
C11 Ni2 S2 C14 -18.37(13)
C10 Ni2 S2 C14 13.71(12)
C12 Ni2 S2 C14 -13.0(2)
P2 Ni2 S2 C14 -164.72(10)
Ni1 Ni2 S2 C14 90.78(10)
C8 Ni1 P1 C45 -169.81(18)
C7 Ni1 P1 C45 -168.2(4)
C9 Ni1 P1 C45 156.13(17)
S1 Ni1 P1 C45 -42.68(15)
Ni2 Ni1 P1 C45 86.60(15)
C8 Ni1 P1 C46 60.76(19)
C7 Ni1 P1 C46 62.4(4)
C9 Ni1 P1 C46 26.71(18)
S1 Ni1 P1 C46 -172.11(16)
Ni2 Ni1 P1 C46 -42.83(16)
C8 Ni1 P1 C47 -54.52(17)
C7 Ni1 P1 C47 -52.9(4)
C9 Ni1 P1 C47 -88.57(15)
S1 Ni1 P1 C47 72.62(13)
Ni2 Ni1 P1 C47 -158.10(13)
C11 Ni2 P2 C49 -77.4(2)
C10 Ni2 P2 C49 -109.2(6)
C12 Ni2 P2 C49 -107.7(2)
S2 Ni2 P2 C49 60.40(19)
Ni1 Ni2 P2 C49 -178.77(19)
C11 Ni2 P2 C50 164.8(2)
C10 Ni2 P2 C50 133.0(6)
C12 Ni2 P2 C50 134.4(2)
S2 Ni2 P2 C50 -57.4(2)
Ni1 Ni2 P2 C50 63.4(2)
C11 Ni2 P2 C48 40.9(2)
C10 Ni2 P2 C48 9.1(6)
C12 Ni2 P2 C48 10.54(18)
S2 Ni2 P2 C48 178.68(16)
Ni1 Ni2 P2 C48 -60.49(16)
Ni1 S1 C1 C2 -9.1(2)
Ni1 S1 C1 C6 171.8(2)
C6 C1 C2 C3 1.6(4)
S1 C1 C2 C3 -177.5(2)
C6 C1 C2 C7 179.4(3)
S1 C1 C2 C7 0.2(4)
C1 C2 C3 C4 -0.6(4)
C7 C2 C3 C4 -178.3(3)
C2 C3 C4 C5 -0.7(4)
C2 C3 C4 C39 177.7(3)
C3 C4 C5 C6 0.9(4)
C39 C4 C5 C6 -177.5(3)
C4 C5 C6 C1 0.1(4)
C4 C5 C6 C30 177.3(3)
C2 C1 C6 C5 -1.3(4)
S1 C1 C6 C5 177.8(2)
C2 C1 C6 C30 -178.5(3)
S1 C1 C6 C30 0.6(4)
C1 C2 C7 C8 84.6(3)
C3 C2 C7 C8 -97.6(3)
C1 C2 C7 C12 -111.7(3)
C3 C2 C7 C12 66.1(4)
C1 C2 C7 Ni1 10.2(3)
C3 C2 C7 Ni1 -172.0(2)
C9 Ni1 C7 C8 35.80(16)
P1 Ni1 C7 C8 -2.0(5)
S1 Ni1 C7 C8 -128.44(15)
Ni2 Ni1 C7 C8 106.40(15)
C8 Ni1 C7 C12 -114.6(2)
C9 Ni1 C7 C12 -78.85(19)
P1 Ni1 C7 C12 -116.6(4)
S1 Ni1 C7 C12 116.92(18)
Ni2 Ni1 C7 C12 -8.24(16)
C8 Ni1 C7 C2 115.6(3)
C9 Ni1 C7 C2 151.4(2)
P1 Ni1 C7 C2 113.6(4)
S1 Ni1 C7 C2 -12.86(19)
Ni2 Ni1 C7 C2 -138.0(2)
C12 C7 C8 C9 24.5(3)
C2 C7 C8 C9 -171.7(2)
Ni1 C7 C8 C9 -68.1(2)
C12 C7 C8 Ni1 92.6(2)
C2 C7 C8 Ni1 -103.6(2)
C9 Ni1 C8 C7 -121.6(2)
P1 Ni1 C8 C7 179.48(12)
S1 Ni1 C8 C7 58.08(16)
Ni2 Ni1 C8 C7 -69.10(15)
C7 Ni1 C8 C9 121.6(2)
P1 Ni1 C8 C9 -58.96(18)
S1 Ni1 C8 C9 179.64(13)
Ni2 Ni1 C8 C9 52.46(15)
C7 C8 C9 C10 -35.4(3)
Ni1 C8 C9 C10 -100.8(2)
C7 C8 C9 Ni1 65.3(2)
C7 Ni1 C9 C8 -36.97(17)
P1 Ni1 C9 C8 135.37(15)
S1 Ni1 C9 C8 -0.7(3)
Ni2 Ni1 C9 C8 -120.86(17)
C8 Ni1 C9 C10 111.5(3)
C7 Ni1 C9 C10 74.5(2)
P1 Ni1 C9 C10 -113.18(18)
S1 Ni1 C9 C10 110.7(2)
Ni2 Ni1 C9 C10 -9.41(16)
C8 C9 C10 C11 10.9(4)
Ni1 C9 C10 C11 -57.6(3)
C8 C9 C10 C13 -155.4(3)
Ni1 C9 C10 C13 136.1(2)
C8 C9 C10 Ni2 80.1(2)
Ni1 C9 C10 Ni2 11.6(2)
C12 Ni2 C10 C11 35.22(16)
P2 Ni2 C10 C11 36.7(6)
S2 Ni2 C10 C11 -133.02(15)
Ni1 Ni2 C10 C11 107.60(15)
C11 Ni2 C10 C13 115.1(3)
C12 Ni2 C10 C13 150.4(2)
P2 Ni2 C10 C13 151.9(4)
S2 Ni2 C10 C13 -17.89(19)
Ni1 Ni2 C10 C13 -137.3(2)
C11 Ni2 C10 C9 -116.5(2)
C12 Ni2 C10 C9 -81.24(18)
P2 Ni2 C10 C9 -79.7(6)
S2 Ni2 C10 C9 110.52(17)
Ni1 Ni2 C10 C9 -8.87(15)
C13 C10 C11 C12 -169.8(3)
C9 C10 C11 C12 24.1(4)
Ni2 C10 C11 C12 -64.9(2)
C13 C10 C11 Ni2 -104.9(2)
C9 C10 C11 Ni2 89.1(2)
C12 Ni2 C11 C10 -122.8(2)
P2 Ni2 C11 C10 -173.04(13)
S2 Ni2 C11 C10 53.67(17)
Ni1 Ni2 C11 C10 -69.97(15)
C10 Ni2 C11 C12 122.8(2)
P2 Ni2 C11 C12 -50.2(2)
S2 Ni2 C11 C12 176.47(14)
Ni1 Ni2 C11 C12 52.82(16)
C10 C11 C12 C7 -35.2(4)
Ni2 C11 C12 C7 -97.2(2)
C10 C11 C12 Ni2 62.0(2)
C8 C7 C12 C11 10.8(4)
C2 C7 C12 C11 -153.5(3)
Ni1 C7 C12 C11 79.4(3)
C8 C7 C12 Ni2 -58.1(3)
C2 C7 C12 Ni2 137.6(2)
Ni1 C7 C12 Ni2 10.5(2)
C10 Ni2 C12 C11 -36.18(17)
P2 Ni2 C12 C11 144.06(16)
S2 Ni2 C12 C11 -7.6(3)
Ni1 Ni2 C12 C11 -122.21(17)
C11 Ni2 C12 C7 113.8(3)
C10 Ni2 C12 C7 77.7(2)
P2 Ni2 C12 C7 -102.10(19)
S2 Ni2 C12 C7 106.3(2)
Ni1 Ni2 C12 C7 -8.36(16)
C11 C10 C13 C18 -85.3(4)
C9 C10 C13 C18 80.5(3)
Ni2 C10 C13 C18 -162.0(2)
C11 C10 C13 C14 93.1(3)
C9 C10 C13 C14 -101.0(3)
Ni2 C10 C13 C14 16.4(3)
C18 C13 C14 C15 -3.6(4)
C10 C13 C14 C15 178.0(3)
C18 C13 C14 S2 175.1(2)
C10 C13 C14 S2 -3.3(4)
Ni2 S2 C14 C13 -9.5(2)
Ni2 S2 C14 C15 169.2(2)
C13 C14 C15 C16 4.0(4)
S2 C14 C15 C16 -174.7(2)
C13 C14 C15 C19 -174.1(3)
S2 C14 C15 C19 7.2(4)
C14 C15 C16 C17 -1.0(4)
C19 C15 C16 C17 177.1(3)
C15 C16 C17 C18 -2.4(4)
C15 C16 C17 C28 179.4(3)
C16 C17 C18 C13 2.8(4)
C28 C17 C18 C13 -179.0(3)
C14 C13 C18 C17 0.1(5)
C10 C13 C18 C17 178.5(3)
C16 C15 C19 C24 -88.9(3)
C14 C15 C19 C24 89.2(4)
C16 C15 C19 C20 88.4(4)
C14 C15 C19 C20 -93.5(3)
C24 C19 C20 C21 0.6(4)
C15 C19 C20 C21 -176.6(3)
C24 C19 C20 C25 -178.7(3)
C15 C19 C20 C25 4.1(4)
C19 C20 C21 C22 0.2(5)
C25 C20 C21 C22 179.5(3)
C20 C21 C22 C23 -0.7(5)
C20 C21 C22 C26 179.3(3)
C21 C22 C23 C24 0.6(5)
C26 C22 C23 C24 -179.5(3)
C22 C23 C24 C19 0.2(5)
C22 C23 C24 C27 -179.9(3)
C20 C19 C24 C23 -0.7(5)
C15 C19 C24 C23 176.5(3)
C20 C19 C24 C27 179.3(3)
C15 C19 C24 C27 -3.4(5)
C18 C17 C28 C29 8.4(5)
C16 C17 C28 C29 -173.4(4)
C18 C17 C28 C43 128.7(3)
C16 C17 C28 C43 -53.2(4)
C18 C17 C28 C44 -112.7(4)
C16 C17 C28 C44 65.5(4)
C5 C6 C30 C31 100.2(3)
C1 C6 C30 C31 -82.6(4)
C5 C6 C30 C35 -76.7(4)
C1 C6 C30 C35 100.5(3)
C35 C30 C31 C32 -0.1(4)
C6 C30 C31 C32 -177.0(3)
C35 C30 C31 C36 -179.1(3)
C6 C30 C31 C36 4.1(4)
C30 C31 C32 C33 -0.1(4)
C36 C31 C32 C33 178.9(3)
C31 C32 C33 C34 0.3(4)
C31 C32 C33 C37 -177.9(3)
C32 C33 C34 C35 -0.4(4)
C37 C33 C34 C35 177.9(3)
C33 C34 C35 C30 0.2(5)
C33 C34 C35 C38 -178.2(3)
C31 C30 C35 C34 0.1(4)
C6 C30 C35 C34 177.0(3)
C31 C30 C35 C38 178.5(3)
C6 C30 C35 C38 -4.6(4)
C3 C4 C39 C41 5.9(4)
C5 C4 C39 C41 -175.8(3)
C3 C4 C39 C42 127.2(3)
C5 C4 C39 C42 -54.5(4)
C3 C4 C39 C40 -113.6(3)
C5 C4 C39 C40 64.7(4)
C101 C100 C102 C103 -168.5(6)
C100 C102 C103 C104 -177.0(6)
